data_1518979
loop_
_publ_author_name
'William M. Kerlin'
'Frederic Poineau'
'Paul M. Forster'
'Kenneth R. Czerwinski'
'Alfred P. Sattelberger'

_publ_section_title
;
 Hydrothermal synthesis and solid-state structures of polynuclear
 technetium iodide compounds
;
_journal_name_full 'Inorganica Chimica Acta'
_journal_page_first 329
_journal_page_last 335
_journal_volume 424
_journal_year 2015
_chemical_formula_moiety 'C8 H12 I O8 Tc2'
_chemical_formula_sum 'C8 H12 I O8 Tc2'
_chemical_formula_weight 560.90
_space_group_crystal_system monoclinic
_space_group_IT_number 12
_space_group_name_Hall '-C 2y'
_space_group_name_H-M_alt 'C 1 2/m 1'
_symmetry_space_group_name_Hall '-C 2y'
_symmetry_space_group_name_H-M 'C 1 2/m 1'
_atom_sites_solution_hydrogens geom
_cell_angle_alpha 90
_cell_angle_beta 110.9540(10)
_cell_angle_gamma 90
_cell_formula_units_Z 2
_cell_length_a 7.1994(6)
_cell_length_b 14.5851(13)
_cell_length_c 7.1586(6)
_cell_measurement_reflns_used 1021
_cell_measurement_temperature 100(2)
_cell_measurement_theta_max 29.567
_cell_measurement_theta_min 2.793
_cell_volume 701.97(10)
_computing_structure_refinement 'SHELXL-2013 (Sheldrick, 2013)'
_diffrn_ambient_temperature 100(2)
_diffrn_measured_fraction_theta_full 1.000
_diffrn_measured_fraction_theta_max 0.997
_diffrn_measurement_device_type NA
_diffrn_measurement_method NA
_diffrn_radiation_type MoK\a
_diffrn_radiation_wavelength 0.71073
_diffrn_reflns_av_R_equivalents 0.0170
_diffrn_reflns_av_unetI/netI 0.0143
_diffrn_reflns_Laue_measured_fraction_full 1.000
_diffrn_reflns_Laue_measured_fraction_max 0.997
_diffrn_reflns_limit_h_max 9
_diffrn_reflns_limit_h_min -9
_diffrn_reflns_limit_k_max 19
_diffrn_reflns_limit_k_min -19
_diffrn_reflns_limit_l_max 9
_diffrn_reflns_limit_l_min -9
_diffrn_reflns_number 4112
_diffrn_reflns_point_group_measured_fraction_full 1.000
_diffrn_reflns_point_group_measured_fraction_max 0.997
_diffrn_reflns_theta_full 25.242
_diffrn_reflns_theta_max 29.567
_diffrn_reflns_theta_min 2.793
_diffrn_source NA
_exptl_absorpt_coefficient_mu 4.197
_exptl_absorpt_correction_T_max 0.7466
_exptl_absorpt_correction_T_min 0.6136
_exptl_absorpt_correction_type multi-scan
_exptl_absorpt_process_details 'SADABS-2012/1 (Bruker,2012)'
_exptl_crystal_colour brown
_exptl_crystal_density_diffrn 2.645
_exptl_crystal_description rectangular
_exptl_crystal_F_000 526
_exptl_crystal_size_max 0.2
_exptl_crystal_size_mid 0.2
_exptl_crystal_size_min 0.06
_refine_diff_density_max 1.027
_refine_diff_density_min -0.618
_refine_diff_density_rms 0.113
_refine_ls_extinction_coef .
_refine_ls_extinction_method none
_refine_ls_goodness_of_fit_ref 1.125
_refine_ls_hydrogen_treatment constr
_refine_ls_matrix_type full
_refine_ls_number_parameters 48
_refine_ls_number_reflns 1021
_refine_ls_number_restraints 0
_refine_ls_restrained_S_all 1.125
_refine_ls_R_factor_all 0.0178
_refine_ls_R_factor_gt 0.0167
_refine_ls_shift/su_max 0.001
_refine_ls_shift/su_mean 0.000
_refine_ls_structure_factor_coef Fsqd
_refine_ls_weighting_details 'w=1/[\s^2^(Fo^2^)+(0.0234P)^2^+0.7393P] where P=(Fo^2^+2Fc^2^)/3'
_refine_ls_weighting_scheme calc
_refine_ls_wR_factor_gt 0.0419
_refine_ls_wR_factor_ref 0.0425
_reflns_Friedel_coverage 0.000
_reflns_Friedel_fraction_full .
_reflns_Friedel_fraction_max .
_reflns_number_gt 964
_reflns_number_total 1021
_reflns_threshold_expression 'I > 2\s(I)'
_cod_data_source_file ICA-2015-424-329-335-1.cif
_cod_data_source_block BK_0611B_3_0m_a
_cod_database_code 1518979
_shelx_space_group_comment
;
The symmetry employed for this shelxl refinement is uniquely defined
by the following loop, which should always be used as a source of
symmetry information in preference to the above space-group names.
They are only intended as comments.
;
_shelxl_version_number 2013-4

loop_
_space_group_symop_operation_xyz
'x, y, z'
'-x, y, -z'
'x+1/2, y+1/2, z'
'-x+1/2, y+1/2, -z'
'-x, -y, -z'
'x, -y, z'
'-x+1/2, -y+1/2, -z'
'x+1/2, -y+1/2, z'

loop_
_atom_site_label
_atom_site_type_symbol
_atom_site_fract_x
_atom_site_fract_y
_atom_site_fract_z
_atom_site_U_iso_or_equiv
_atom_site_adp_type
_atom_site_occupancy
_atom_site_site_symmetry_order
_atom_site_calc_flag
_atom_site_refinement_flags_posn
_atom_site_refinement_flags_adp
_atom_site_refinement_flags_occupancy
_atom_site_disorder_assembly
_atom_site_disorder_group
I1 I 0.0000 0.0000 0.5000 0.01552(8) Uani 1 4 d S T P . .
Tc1 Tc 0.36954(3) 0.0000 0.87061(3) 0.00708(7) Uani 1 2 d S T P . .
O1 O 0.2411(2) -0.09864(9) 0.9904(2) 0.0104(3) Uani 1 1 d . . . . .
O2 O 0.5147(2) -0.09852(9) 1.26213(19) 0.0102(3) Uani 1 1 d . . . . .
C1 C 0.3392(3) -0.12660(12) 1.1669(3) 0.0098(3) Uani 1 1 d . . . . .
C2 C 0.2465(3) -0.19439(13) 1.2638(3) 0.0142(4) Uani 1 1 d . . . . .
H1 H 0.1018 -0.1940 1.1949 0.021 Uiso 1 1 calc R U . . .
H2 H 0.2786 -0.1778 1.4045 0.021 Uiso 1 1 calc R U . . .
H3 H 0.2981 -0.2558 1.2553 0.021 Uiso 1 1 calc R U . . .

loop_
_atom_site_aniso_label
_atom_site_aniso_U_11
_atom_site_aniso_U_22
_atom_site_aniso_U_33
_atom_site_aniso_U_23
_atom_site_aniso_U_13
_atom_site_aniso_U_12
I1 0.01024(13) 0.01990(14) 0.01107(12) 0.000 -0.00271(9) 0.000
Tc1 0.00588(12) 0.00827(11) 0.00646(11) 0.000 0.00142(9) 0.000
O1 0.0092(6) 0.0114(6) 0.0105(6) -0.0002(5) 0.0034(5) -0.0021(5)
O2 0.0092(6) 0.0114(6) 0.0095(6) 0.0011(5) 0.0029(5) -0.0003(5)
C1 0.0093(8) 0.0103(8) 0.0108(8) -0.0012(6) 0.0048(7) 0.0004(6)
C2 0.0141(9) 0.0149(9) 0.0140(8) 0.0029(7) 0.0056(7) -0.0018(8)

loop_
_atom_type_symbol
_atom_type_description
_atom_type_scat_dispersion_real
_atom_type_scat_dispersion_imag
_atom_type_scat_source
O O 0.0106 0.0060 'International Tables Vol C Tables 4.2.6.8 and 6.1.1.4'
H H 0.0000 0.0000 'International Tables Vol C Tables 4.2.6.8 and 6.1.1.4'
Tc Tc -1.4390 0.7593 'International Tables Vol C Tables 4.2.6.8 and 6.1.1.4'
I I -0.4742 1.8119 'International Tables Vol C Tables 4.2.6.8 and 6.1.1.4'
C C 0.0033 0.0016 'International Tables Vol C Tables 4.2.6.8 and 6.1.1.4'

loop_
_geom_angle_atom_site_label_1
_geom_angle_atom_site_label_2
_geom_angle_atom_site_label_3
_geom_angle
_geom_angle_site_symmetry_1
_geom_angle_site_symmetry_3
Tc1 I1 Tc1 180.0 5_556 .
O1 Tc1 O1 88.82(7) . 6
O1 Tc1 O2 91.20(5) . 2_657
O1 Tc1 O2 177.10(6) 6 2_657
O1 Tc1 O2 177.10(6) . 5_657
O1 Tc1 O2 91.20(5) 6 5_657
O2 Tc1 O2 88.64(7) 2_657 5_657
O1 Tc1 Tc1 91.47(4) . 5_657
O1 Tc1 Tc1 91.47(4) 6 5_657
O2 Tc1 Tc1 91.42(4) 2_657 5_657
O2 Tc1 Tc1 91.42(4) 5_657 5_657
O1 Tc1 I1 88.86(4) . .
O1 Tc1 I1 88.86(4) 6 .
O2 Tc1 I1 88.24(4) 2_657 .
O2 Tc1 I1 88.24(4) 5_657 .
Tc1 Tc1 I1 179.534(14) 5_657 .
C1 O1 Tc1 117.73(12) . .
C1 O2 Tc1 117.86(12) . 5_657
O2 C1 O1 121.41(17) . .
O2 C1 C2 119.22(17) . .
O1 C1 C2 119.38(17) . .

loop_
_geom_bond_atom_site_label_1
_geom_bond_atom_site_label_2
_geom_bond_distance
_geom_bond_site_symmetry_2
I1 Tc1 3.0114(3) 5_556
I1 Tc1 3.0114(3) .
Tc1 O1 2.0559(13) .
Tc1 O1 2.0559(13) 6
Tc1 O2 2.0566(13) 2_657
Tc1 O2 2.0566(13) 5_657
Tc1 Tc1 2.1146(4) 5_657
O1 C1 1.274(2) .
O2 C1 1.270(2) .
O2 Tc1 2.0565(13) 5_657
C1 C2 1.495(3) .
